data_4517628
loop_
_publ_author_name
'Khatua, Sajal'
'Biswas, Protap'

_publ_section_title
;
 Flexible Luminescent MOF: Trapping of Less Stable Conformation of
 Rotational Isomers, In Situ Guest-Responsive Turn-Off and Turn-On
 Luminescence and Mechanistic Study.
;
_journal_name_full 'ACS applied materials &amp; interfaces'
_journal_paper_doi 10.1021/acsami.0c02891
_journal_year 2020
_chemical_formula_moiety 'C44 H34 Cu2 I2 N6 O2, 2(C6 H7 N)'
_chemical_formula_sum 'C56 H48 Cu2 I2 N8 O2'
_chemical_formula_weight 1245.90
_space_group_crystal_system triclinic
_space_group_IT_number 2
_space_group_name_Hall '-P 1'
_space_group_name_H-M_alt 'P -1'
_atom_sites_solution_hydrogens mixed
_atom_sites_solution_primary direct
_audit_creation_date 2019-03-12
_audit_creation_method
;
Olex2 1.2
(compiled 2018.05.29 svn.r3508 for OlexSys, GUI svn.r5506)
;
_cell_angle_alpha 109.965(4)
_cell_angle_beta 89.613(4)
_cell_angle_gamma 114.963(4)
_cell_formula_units_Z 2
_cell_length_a 12.5064(12)
_cell_length_b 13.6759(12)
_cell_length_c 17.5120(16)
_cell_measurement_reflns_used 9974
_cell_measurement_temperature 100(2)
_cell_measurement_theta_max 25.36
_cell_measurement_theta_min 2.37
_cell_volume 2518.8(4)
_computing_cell_refinement 'SAINT V8.38A (?, 2016)'
_computing_data_reduction 'SAINT V8.38A (?, 2016)'
_computing_molecular_graphics 'Olex2 (Dolomanov et al., 2009)'
_computing_publication_material 'Olex2 (Dolomanov et al., 2009)'
_computing_structure_refinement 'XL (Sheldrick, 2008)'
_computing_structure_solution 'ShelXS (Sheldrick, 2008)'
_diffrn_ambient_temperature 100.0
_diffrn_measured_fraction_theta_full 0.991
_diffrn_measured_fraction_theta_max 0.990
_diffrn_measurement_device_type 'Bruker APEX-II CCD'
_diffrn_measurement_method '\f and \w scans'
_diffrn_radiation_type MoK\a
_diffrn_radiation_wavelength 0.71073
_diffrn_reflns_av_unetI/netI 0.0523
_diffrn_reflns_Laue_measured_fraction_full 0.991
_diffrn_reflns_Laue_measured_fraction_max 0.990
_diffrn_reflns_limit_h_max 15
_diffrn_reflns_limit_h_min -15
_diffrn_reflns_limit_k_max 15
_diffrn_reflns_limit_k_min -16
_diffrn_reflns_limit_l_max 21
_diffrn_reflns_limit_l_min 0
_diffrn_reflns_number 8943
_diffrn_reflns_point_group_measured_fraction_full 0.991
_diffrn_reflns_point_group_measured_fraction_max 0.990
_diffrn_reflns_theta_full 25.242
_diffrn_reflns_theta_max 25.371
_diffrn_reflns_theta_min 2.037
_exptl_absorpt_coefficient_mu 2.121
_exptl_absorpt_correction_T_max 0.745211
_exptl_absorpt_correction_T_min 0.486962
_exptl_absorpt_correction_type multi-scan
_exptl_absorpt_process_details
;
 TWINABS-2012/1 (Bruker,2012) was used for absorption correction.

Final HKLF 4 output contains 37291 reflections, Rint = 0.0545
 (24792 with I > 3sig(I), Rint = 0.0504)
;
_exptl_crystal_colour 'clear dark brown'
_exptl_crystal_colour_lustre clear
_exptl_crystal_colour_modifier dark
_exptl_crystal_colour_primary brown
_exptl_crystal_density_diffrn 1.643
_exptl_crystal_description block
_exptl_crystal_F_000 1240
_exptl_crystal_size_max 0.45
_exptl_crystal_size_mid 0.4
_exptl_crystal_size_min 0.4
_refine_diff_density_max 1.435
_refine_diff_density_min -1.455
_refine_diff_density_rms 0.176
_refine_ls_extinction_method none
_refine_ls_goodness_of_fit_ref 1.109
_refine_ls_hydrogen_treatment constr
_refine_ls_matrix_type full
_refine_ls_number_parameters 636
_refine_ls_number_reflns 8943
_refine_ls_number_restraints 0
_refine_ls_restrained_S_all 1.109
_refine_ls_R_factor_all 0.0730
_refine_ls_R_factor_gt 0.0477
_refine_ls_shift/su_max 0.000
_refine_ls_shift/su_mean 0.000
_refine_ls_structure_factor_coef Fsqd
_refine_ls_weighting_details 'w=1/[\s^2^(Fo^2^)+(0.0221P)^2^+13.3524P] where P=(Fo^2^+2Fc^2^)/3'
_refine_ls_weighting_scheme calc
_refine_ls_wR_factor_gt 0.0973
_refine_ls_wR_factor_ref 0.1148
_reflns_Friedel_coverage 0.000
_reflns_number_gt 7041
_reflns_number_total 8943
_reflns_threshold_expression 'I > 2\s(I)'
_cod_data_source_file 1W.cif
_cod_data_source_block 1w
_cod_database_code 4517628
_shelx_shelxl_version_number 2016/6
_shelx_space_group_comment
;
The symmetry employed for this shelxl refinement is uniquely defined
by the following loop, which should always be used as a source of
symmetry information in preference to the above space-group names.
They are only intended as comments.
;
_shelx_estimated_absorpt_t_max 0.484
_shelx_estimated_absorpt_t_min 0.449
_olex2_refinement_description
;
1. Twinned data refinement
 Scales: 0.5485(13)
 0.4515(13)
2. Fixed Uiso
 At 1.2 times of:
  All C(H) groups, All N(H,H) groups
 At 1.5 times of:
  All C(H,H,H) groups
3.a Rotating group:
 N7(H7A,H7B), N8(H8A,H8B)
3.b Aromatic/amide H refined with riding coordinates:
 C5(H5), C4(H4), C21(H21), C2(H2), C20(H20), C36(H36), C8(H8), C10(H10),
 C1(H1), C35(H35), C37(H37), C34(H34), C19(H19), C22(H22), C16(H16), C32(H32),
 C30(H30), C39(H39), C13(H13), C24(H24), C23(H23), C27(H27), C42(H42), C55(H55),
  C43(H43), C15(H15), C40(H40), C50(H50), C56(H56), C26(H26), C12(H12),
 C49(H49), C47(H47), C53(H53), C52(H52), C45(H45), C54(H54), C46(H46)
3.c Idealised Me refined as rotating group:
 C17(H17A,H17B,H17C), C44(H44A,H44B,H44C)
;
_olex2_submission_special_instructions 'No special instructions were received'

loop_
_space_group_symop_operation_xyz
'x, y, z'
'-x, -y, -z'

loop_
_atom_site_label
_atom_site_type_symbol
_atom_site_fract_x
_atom_site_fract_y
_atom_site_fract_z
_atom_site_U_iso_or_equiv
_atom_site_adp_type
_atom_site_occupancy
_atom_site_site_symmetry_order
_atom_site_calc_flag
_atom_site_refinement_flags_posn
_atom_site_refinement_flags_adp
_atom_site_refinement_flags_occupancy
_atom_site_disorder_assembly
_atom_site_disorder_group
I1 I 0.59029(5) 0.39857(4) 0.53529(3) 0.02559(13) Uani 1 1 d . . . . .
I2 I -0.32993(5) -0.43828(4) -0.05909(3) 0.02914(13) Uani 1 1 d . . . . .
Cu2 Cu -0.43479(9) -0.49627(7) 0.06095(6) 0.0251(2) Uani 1 1 d . . . . .
Cu1 Cu 0.44090(8) 0.49712(7) 0.56168(6) 0.0253(2) Uani 1 1 d . . . . .
O2 O 1.1674(5) 1.0360(5) 1.2548(3) 0.0355(14) Uani 1 1 d . . . . .
N4 N 0.5122(6) 0.6302(5) 0.6732(4) 0.0245(14) Uani 1 1 d . . . . .
N6 N 0.5821(6) 1.3566(5) 1.0475(4) 0.0226(14) Uani 1 1 d . . . . .
O1 O -0.5880(6) 0.0853(5) 0.7638(3) 0.0415(15) Uani 1 1 d . . . . .
N1 N -0.3552(6) -0.3623(5) 0.1711(4) 0.0277(15) Uani 1 1 d . . . . .
N5 N 0.6362(6) 0.9913(5) 0.9284(4) 0.0218(14) Uani 1 1 d . . . . .
N3 N 0.2770(6) 0.3618(5) 0.5422(4) 0.0238(14) Uani 1 1 d . . . . .
N2 N -0.1195(6) 0.0050(5) 0.4217(4) 0.0252(14) Uani 1 1 d . . . . .
C3 C 0.6167(7) 0.8109(6) 0.8275(4) 0.0202(15) Uani 1 1 d . . . . .
C5 C 0.5886(7) 0.6281(6) 0.7254(5) 0.0297(18) Uani 1 1 d . . . . .
H5 H 0.605993 0.563303 0.709492 0.036 Uiso 1 1 calc R . . . .
C4 C 0.6436(7) 0.7172(5) 0.8020(4) 0.0262(17) Uani 1 1 d . . . . .
H4 H 0.699083 0.713767 0.836463 0.031 Uiso 1 1 calc R . . . .
C21 C 0.6488(7) 1.3529(6) 1.1050(4) 0.0268(17) Uani 1 1 d . . . . .
H21 H 0.675551 1.414958 1.157181 0.032 Uiso 1 1 calc R . . . .
C2 C 0.5390(7) 0.8134(6) 0.7724(5) 0.0290(18) Uani 1 1 d . . . . .
H2 H 0.519963 0.877013 0.786555 0.035 Uiso 1 1 calc R . . . .
C20 C 0.5428(8) 1.2643(6) 0.9748(5) 0.032(2) Uani 1 1 d . . . . .
H20 H 0.493271 1.262365 0.932867 0.038 Uiso 1 1 calc R . . . .
C6 C 0.6725(7) 0.9073(6) 0.9087(4) 0.0234(16) Uani 1 1 d . . . . .
C11 C 0.9078(7) 1.0114(6) 1.0903(4) 0.0235(16) Uani 1 1 d . . . . .
C36 C -0.4065(7) -0.3697(6) 0.2367(5) 0.0289(18) Uani 1 1 d . . . . .
H36 H -0.473784 -0.440698 0.230460 0.035 Uiso 1 1 calc R . . . .
C8 C 0.7737(7) 1.0903(6) 1.0545(4) 0.0201(15) Uani 1 1 d . . . . .
H8 H 0.807166 1.155234 1.105111 0.024 Uiso 1 1 calc R . . . .
C33 C -0.2710(7) -0.1765(6) 0.3243(5) 0.0261(17) Uani 1 1 d . . . . .
C10 C 0.7587(7) 0.9109(6) 0.9596(4) 0.0247(17) Uani 1 1 d . . . . .
H10 H 0.781025 0.849333 0.943685 0.030 Uiso 1 1 calc R . . . .
C1 C 0.4900(8) 0.7230(7) 0.6975(5) 0.034(2) Uani 1 1 d . . . . .
H1 H 0.437306 0.726558 0.660852 0.041 Uiso 1 1 calc R . . . .
C18 C 0.6460(7) 1.1727(6) 1.0181(4) 0.0207(16) Uani 1 1 d . . . . .
C9 C 0.8137(7) 1.0047(6) 1.0347(4) 0.0231(16) Uani 1 1 d . . . . .
C35 C -0.2577(7) -0.2624(6) 0.1825(5) 0.0257(17) Uani 1 1 d . . . . .
H35 H -0.218145 -0.254662 0.136848 0.031 Uiso 1 1 calc R . . . .
C38 C -0.3691(7) 0.0424(6) 0.5862(4) 0.0232(16) Uani 1 1 d . . . . .
C37 C -0.3688(8) -0.2804(6) 0.3145(5) 0.0301(19) Uani 1 1 d . . . . .
H37 H -0.409266 -0.290807 0.359300 0.036 Uiso 1 1 calc R . . . .
C34 C -0.2122(7) -0.1697(6) 0.2581(5) 0.0259(17) Uani 1 1 d . . . . .
H34 H -0.140818 -0.102040 0.263964 0.031 Uiso 1 1 calc R . . . .
C7 C 0.6861(7) 1.0817(6) 1.0015(4) 0.0231(16) Uani 1 1 d . . . . .
C25 C 0.0410(7) 0.1885(6) 0.5105(5) 0.0234(17) Uani 1 1 d . . . . .
C19 C 0.5716(8) 1.1739(6) 0.9591(5) 0.0295(18) Uani 1 1 d . . . . .
H19 H 0.540614 1.110852 0.907448 0.035 Uiso 1 1 calc R . . . .
C22 C 0.6808(8) 1.2656(6) 1.0934(5) 0.0306(19) Uani 1 1 d . . . . .
H22 H 0.727551 1.268222 1.137298 0.037 Uiso 1 1 calc R . . . .
C16 C 0.9357(7) 0.9192(6) 1.0759(5) 0.0278(17) Uani 1 1 d . . . . .
H16 H 0.894809 0.850659 1.028317 0.033 Uiso 1 1 calc R . . . .
C32 C -0.1644(7) 0.1119(6) 0.5477(5) 0.0262(17) Uani 1 1 d . . . . .
H32 H -0.136187 0.177659 0.597880 0.031 Uiso 1 1 calc R . . . .
C30 C -0.3175(7) -0.0662(6) 0.4557(5) 0.0281(18) Uani 1 1 d . . . . .
H30 H -0.397769 -0.125251 0.440263 0.034 Uiso 1 1 calc R . . . .
C39 C -0.4650(7) -0.0540(6) 0.5912(5) 0.0273(17) Uani 1 1 d . . . . .
H39 H -0.479369 -0.129284 0.554121 0.033 Uiso 1 1 calc R . . . .
C41 C -0.5228(7) 0.0644(7) 0.7030(5) 0.0269(17) Uani 1 1 d . . . . .
C31 C -0.2837(7) 0.0301(6) 0.5296(5) 0.0257(17) Uani 1 1 d . . . . .
C14 C 1.0822(8) 1.0223(6) 1.1983(5) 0.0316(19) Uani 1 1 d . . . . .
C51 C 0.9706(8) 0.3652(7) 0.9392(6) 0.038(2) Uani 1 1 d . . . . .
C13 C 1.0579(7) 1.1165(7) 1.2139(5) 0.036(2) Uani 1 1 d . . . . .
H13 H 1.100030 1.184964 1.261320 0.044 Uiso 1 1 calc R . . . .
C24 C 0.1211(7) 0.1750(6) 0.4581(5) 0.0294(18) Uani 1 1 d . . . . .
H24 H 0.097015 0.106525 0.410136 0.035 Uiso 1 1 calc R . . . .
C23 C 0.2369(8) 0.2626(6) 0.4765(5) 0.0323(18) Uani 1 1 d . . . . .
H23 H 0.291123 0.251547 0.440216 0.039 Uiso 1 1 calc R . . . .
C27 C 0.1995(8) 0.3736(7) 0.5918(5) 0.037(2) Uani 1 1 d . . . . .
H27 H 0.226147 0.443289 0.639199 0.045 Uiso 1 1 calc R . . . .
C17 C 1.1965(8) 0.9413(7) 1.2389(5) 0.039(2) Uani 1 1 d . . . . .
H17A H 1.125794 0.872710 1.238676 0.058 Uiso 1 1 calc GR . . . .
H17B H 1.260766 0.962352 1.281817 0.058 Uiso 1 1 calc GR . . . .
H17C H 1.222913 0.923962 1.185121 0.058 Uiso 1 1 calc GR . . . .
C29 C -0.2340(7) -0.0750(6) 0.4054(4) 0.0225(16) Uani 1 1 d . . . . .
C28 C -0.0866(7) 0.0983(6) 0.4933(4) 0.0224(16) Uani 1 1 d . . . . .
C42 C -0.4299(7) 0.1633(7) 0.6970(5) 0.0336(19) Uani 1 1 d . . . . .
H42 H -0.418347 0.238483 0.732268 0.040 Uiso 1 1 calc R . . . .
C55 C 1.0417(9) 0.3926(7) 0.8153(6) 0.042(2) Uani 1 1 d . . . . .
H55 H 1.104011 0.405325 0.783113 0.050 Uiso 1 1 calc R . . . .
C43 C -0.3545(7) 0.1516(6) 0.6397(5) 0.0315(19) Uani 1 1 d . . . . .
H43 H -0.291343 0.219526 0.636741 0.038 Uiso 1 1 calc R . . . .
N7 N 0.9904(8) 0.3527(7) 1.0133(5) 0.058(2) Uani 1 1 d . . . . .
H7A H 0.955135 0.383813 1.049017 0.070 Uiso 1 1 d GR . . . .
H7B H 0.961403 0.279792 1.004677 0.070 Uiso 1 1 d GR . . . .
C15 C 1.0208(7) 0.9238(6) 1.1285(5) 0.0292(18) Uani 1 1 d . . . . .
H15 H 1.037286 0.858914 1.116723 0.035 Uiso 1 1 calc R . . . .
C40 C -0.5406(8) -0.0436(7) 0.6487(5) 0.037(2) Uani 1 1 d . . . . .
H40 H -0.605053 -0.111531 0.650654 0.044 Uiso 1 1 calc R . . . .
C50 C 0.1652(9) 0.6471(8) 0.6884(6) 0.044(2) Uani 1 1 d . . . . .
H50 H 0.236895 0.658559 0.716371 0.053 Uiso 1 1 calc R . . . .
C56 C 1.0611(8) 0.3851(7) 0.8905(5) 0.037(2) Uani 1 1 d . . . . .
H56 H 1.136734 0.393459 0.909384 0.044 Uiso 1 1 calc R . . . .
C26 C 0.0820(7) 0.2910(7) 0.5793(5) 0.038(2) Uani 1 1 d . . . . .
H26 H 0.030266 0.304326 0.617127 0.045 Uiso 1 1 calc R . . . .
C12 C 0.9733(8) 1.1114(7) 1.1613(5) 0.035(2) Uani 1 1 d . . . . .
H12 H 0.958389 1.177197 1.172925 0.042 Uiso 1 1 calc R . . . .
C49 C 0.0615(8) 0.6184(7) 0.7236(6) 0.044(2) Uani 1 1 d . . . . .
H49 H 0.062838 0.610915 0.775558 0.053 Uiso 1 1 calc R . . . .
C48 C -0.0428(9) 0.6009(7) 0.6834(6) 0.047(2) Uani 1 1 d . . . . .
C47 C -0.0408(9) 0.6126(8) 0.6070(7) 0.052(3) Uani 1 1 d . . . . .
H47 H -0.111835 0.601513 0.578347 0.062 Uiso 1 1 calc R . . . .
N8 N -0.1469(8) 0.5750(8) 0.7174(6) 0.064(3) Uani 1 1 d . . . . .
H8A H -0.145043 0.541245 0.750498 0.077 Uiso 1 1 d GR . . . .
H8B H -0.151250 0.638519 0.744330 0.077 Uiso 1 1 d GR . . . .
C53 C 0.8449(9) 0.3657(8) 0.8358(6) 0.050(3) Uani 1 1 d . . . . .
H53 H 0.770692 0.360800 0.817721 0.060 Uiso 1 1 calc R . . . .
C52 C 0.8629(9) 0.3569(8) 0.9096(7) 0.054(3) Uani 1 1 d . . . . .
H52 H 0.800243 0.344759 0.941544 0.065 Uiso 1 1 calc R . . . .
C45 C 0.1649(10) 0.6590(8) 0.6132(6) 0.052(3) Uani 1 1 d . . . . .
H45 H 0.236098 0.680315 0.589822 0.062 Uiso 1 1 calc R . . . .
C54 C 0.9343(9) 0.3819(7) 0.7869(6) 0.047(2) Uani 1 1 d . . . . .
H54 H 0.920856 0.385404 0.734761 0.057 Uiso 1 1 calc R . . . .
C44 C -0.6884(10) -0.0134(9) 0.7662(7) 0.053(3) Uani 1 1 d . . . . .
H44A H -0.741202 -0.054776 0.712878 0.080 Uiso 1 1 calc GR . . . .
H44B H -0.731955 0.011550 0.809416 0.080 Uiso 1 1 calc GR . . . .
H44C H -0.661559 -0.065273 0.777999 0.080 Uiso 1 1 calc GR . . . .
C46 C 0.0603(10) 0.6395(8) 0.5730(7) 0.053(3) Uani 1 1 d . . . . .
H46 H 0.058496 0.644932 0.520421 0.064 Uiso 1 1 calc R . . . .

loop_
_atom_site_aniso_label
_atom_site_aniso_U_11
_atom_site_aniso_U_22
_atom_site_aniso_U_33
_atom_site_aniso_U_23
_atom_site_aniso_U_13
_atom_site_aniso_U_12
I1 0.0272(3) 0.0257(2) 0.0250(3) 0.0116(2) 0.0037(2) 0.0111(2)
I2 0.0290(3) 0.0358(3) 0.0290(3) 0.0182(2) 0.0073(2) 0.0153(2)
Cu2 0.0322(5) 0.0232(4) 0.0219(5) 0.0082(4) 0.0022(4) 0.0141(4)
Cu1 0.0236(5) 0.0227(4) 0.0237(5) 0.0086(4) 0.0008(4) 0.0049(4)
O2 0.034(3) 0.037(3) 0.029(3) 0.011(2) -0.003(3) 0.011(2)
N4 0.022(3) 0.025(3) 0.026(3) 0.010(3) 0.006(3) 0.010(2)
N6 0.022(3) 0.020(3) 0.028(3) 0.011(2) 0.003(3) 0.009(2)
O1 0.048(4) 0.057(4) 0.028(3) 0.016(3) 0.016(3) 0.030(3)
N1 0.037(4) 0.020(3) 0.025(4) 0.009(3) 0.003(3) 0.011(3)
N5 0.024(4) 0.025(3) 0.018(3) 0.013(2) 0.000(3) 0.008(2)
N3 0.024(3) 0.026(3) 0.020(3) 0.009(3) 0.001(3) 0.009(3)
N2 0.025(4) 0.025(3) 0.022(3) 0.009(3) 0.001(3) 0.008(3)
C3 0.025(4) 0.023(3) 0.011(3) 0.009(3) 0.003(3) 0.008(3)
C5 0.042(5) 0.025(4) 0.027(4) 0.016(3) 0.002(4) 0.014(3)
C4 0.043(5) 0.015(3) 0.016(4) 0.004(3) -0.003(3) 0.010(3)
C21 0.036(5) 0.032(4) 0.013(4) 0.005(3) 0.003(3) 0.018(3)
C2 0.029(5) 0.031(4) 0.023(4) 0.002(3) -0.007(3) 0.017(3)
C20 0.040(5) 0.026(4) 0.024(4) 0.007(3) -0.008(4) 0.010(3)
C6 0.033(4) 0.020(3) 0.018(4) 0.008(3) 0.006(3) 0.013(3)
C11 0.024(4) 0.023(3) 0.020(4) 0.010(3) 0.008(3) 0.007(3)
C36 0.033(4) 0.022(3) 0.018(4) 0.009(3) 0.010(3) 0.000(3)
C8 0.027(4) 0.022(3) 0.011(3) 0.005(3) 0.000(3) 0.012(3)
C33 0.033(4) 0.027(4) 0.021(4) 0.012(3) 0.006(3) 0.013(3)
C10 0.036(5) 0.024(3) 0.015(4) 0.005(3) 0.004(3) 0.017(3)
C1 0.035(5) 0.036(4) 0.028(4) 0.009(4) 0.000(4) 0.015(4)
C18 0.024(4) 0.022(3) 0.016(4) 0.009(3) 0.002(3) 0.009(3)
C9 0.024(4) 0.027(4) 0.017(4) 0.010(3) 0.006(3) 0.010(3)
C35 0.022(4) 0.030(4) 0.026(4) 0.011(3) 0.010(3) 0.011(3)
C38 0.023(4) 0.025(3) 0.016(4) 0.004(3) 0.000(3) 0.009(3)
C37 0.043(5) 0.030(4) 0.014(4) 0.011(3) 0.006(3) 0.011(3)
C34 0.017(4) 0.026(4) 0.030(4) 0.009(3) 0.006(3) 0.007(3)
C7 0.029(4) 0.026(3) 0.016(4) 0.009(3) 0.007(3) 0.012(3)
C25 0.021(4) 0.022(3) 0.023(4) 0.010(3) 0.000(3) 0.005(3)
C19 0.039(5) 0.028(4) 0.019(4) 0.003(3) -0.003(3) 0.018(3)
C22 0.051(5) 0.034(4) 0.012(4) 0.008(3) 0.001(4) 0.025(4)
C16 0.034(4) 0.025(4) 0.018(4) 0.008(3) -0.001(3) 0.008(3)
C32 0.027(4) 0.022(3) 0.023(4) 0.007(3) -0.002(3) 0.006(3)
C30 0.029(4) 0.023(3) 0.025(4) 0.008(3) -0.004(3) 0.005(3)
C39 0.027(4) 0.029(4) 0.022(4) 0.008(3) -0.001(3) 0.010(3)
C41 0.025(4) 0.042(4) 0.023(4) 0.014(3) 0.002(3) 0.022(3)
C31 0.030(4) 0.023(3) 0.024(4) 0.010(3) 0.001(3) 0.010(3)
C14 0.034(5) 0.032(4) 0.023(4) 0.013(3) -0.001(4) 0.008(3)
C51 0.037(5) 0.028(4) 0.046(5) 0.011(4) 0.011(4) 0.012(3)
C13 0.031(5) 0.032(4) 0.027(5) -0.007(3) -0.013(4) 0.010(3)
C24 0.027(4) 0.024(4) 0.022(4) 0.003(3) -0.001(3) 0.002(3)
C23 0.028(4) 0.037(4) 0.030(4) 0.013(3) 0.016(4) 0.013(3)
C27 0.031(5) 0.035(4) 0.029(5) 0.001(3) 0.010(4) 0.009(4)
C17 0.041(5) 0.039(4) 0.035(5) 0.014(4) -0.012(4) 0.017(4)
C29 0.033(4) 0.026(3) 0.013(3) 0.007(3) 0.002(3) 0.016(3)
C28 0.020(4) 0.030(4) 0.020(4) 0.013(3) 0.002(3) 0.010(3)
C42 0.020(4) 0.043(4) 0.031(5) 0.004(4) -0.002(3) 0.015(3)
C55 0.045(6) 0.044(5) 0.037(5) 0.015(4) 0.007(4) 0.021(4)
C43 0.018(4) 0.024(4) 0.039(5) 0.005(3) -0.004(3) 0.002(3)
N7 0.092(7) 0.048(5) 0.041(5) 0.025(4) 0.025(5) 0.031(5)
C15 0.033(5) 0.023(4) 0.032(4) 0.014(3) 0.002(4) 0.010(3)
C40 0.039(5) 0.038(4) 0.040(5) 0.023(4) 0.004(4) 0.017(4)
C50 0.038(5) 0.051(5) 0.040(5) 0.011(4) -0.001(4) 0.022(4)
C56 0.026(5) 0.034(4) 0.047(5) 0.006(4) 0.000(4) 0.017(3)
C26 0.024(4) 0.036(4) 0.029(5) -0.005(4) 0.011(4) 0.005(3)
C12 0.039(5) 0.032(4) 0.035(5) 0.005(3) -0.002(4) 0.022(4)
C49 0.038(5) 0.043(5) 0.033(5) 0.001(4) -0.006(4) 0.012(4)
C48 0.041(6) 0.039(5) 0.052(6) 0.006(4) 0.002(5) 0.019(4)
C47 0.039(6) 0.049(5) 0.062(7) 0.021(5) -0.009(5) 0.014(4)
N8 0.055(6) 0.059(5) 0.070(7) 0.011(5) 0.012(5) 0.028(4)
C53 0.036(5) 0.053(6) 0.048(6) 0.005(5) -0.007(5) 0.019(4)
C52 0.035(6) 0.041(5) 0.061(7) 0.004(5) 0.011(5) 0.007(4)
C45 0.045(6) 0.057(6) 0.045(6) 0.012(5) 0.003(5) 0.020(5)
C54 0.050(6) 0.041(5) 0.038(5) 0.008(4) -0.008(5) 0.014(4)
C44 0.060(7) 0.068(6) 0.056(7) 0.039(5) 0.031(6) 0.038(5)
C46 0.051(7) 0.049(5) 0.047(6) 0.017(5) -0.004(5) 0.014(5)

loop_
_atom_type_symbol
_atom_type_description
_atom_type_scat_dispersion_real
_atom_type_scat_dispersion_imag
_atom_type_scat_source
C C 0.0033 0.0016 'International Tables Vol C Tables 4.2.6.8 and 6.1.1.4'
H H 0.0000 0.0000 'International Tables Vol C Tables 4.2.6.8 and 6.1.1.4'
Cu Cu 0.3201 1.2651 'International Tables Vol C Tables 4.2.6.8 and 6.1.1.4'
I I -0.4742 1.8119 'International Tables Vol C Tables 4.2.6.8 and 6.1.1.4'
N N 0.0061 0.0033 'International Tables Vol C Tables 4.2.6.8 and 6.1.1.4'
O O 0.0106 0.0060 'International Tables Vol C Tables 4.2.6.8 and 6.1.1.4'

loop_
_geom_angle_atom_site_label_1
_geom_angle_atom_site_label_2
_geom_angle_atom_site_label_3
_geom_angle
_geom_angle_site_symmetry_1
_geom_angle_site_symmetry_3
_geom_angle_publ_flag
Cu1 I1 Cu1 58.27(4) 2_666 . ?
Cu2 I2 Cu2 59.44(4) . 2_445 ?
I2 Cu2 I2 120.56(4) . 2_445 ?
Cu2 Cu2 I2 61.08(4) 2_445 . ?
Cu2 Cu2 I2 59.48(4) 2_445 2_445 ?
N6 Cu2 I2 103.91(18) 1_434 2_445 ?
N6 Cu2 I2 102.46(18) 1_434 . ?
N6 Cu2 Cu2 117.40(17) 1_434 2_445 ?
N1 Cu2 I2 104.9(2) . 2_445 ?
N1 Cu2 I2 110.10(19) . . ?
N1 Cu2 Cu2 127.29(19) . 2_445 ?
N1 Cu2 N6 115.2(2) . 1_434 ?
I1 Cu1 I1 121.73(4) 2_666 . ?
Cu1 Cu1 I1 60.84(4) 2_666 . ?
Cu1 Cu1 I1 60.88(4) 2_666 2_666 ?
N4 Cu1 I1 102.89(18) . 2_666 ?
N4 Cu1 I1 104.91(19) . . ?
N4 Cu1 Cu1 119.56(18) . 2_666 ?
N3 Cu1 I1 104.15(18) . . ?
N3 Cu1 I1 102.86(18) . 2_666 ?
N3 Cu1 Cu1 118.66(18) . 2_666 ?
N3 Cu1 N4 121.7(3) . . ?
C14 O2 C17 116.8(6) . . ?
C5 N4 Cu1 119.2(5) . . ?
C5 N4 C1 117.1(7) . . ?
C1 N4 Cu1 123.7(6) . . ?
C21 N6 Cu2 121.8(5) . 1_676 ?
C21 N6 C20 115.8(6) . . ?
C20 N6 Cu2 121.6(5) . 1_676 ?
C41 O1 C44 116.0(7) . . ?
C36 N1 Cu2 118.3(5) . . ?
C36 N1 C35 116.4(6) . . ?
C35 N1 Cu2 125.2(5) . . ?
C6 N5 C7 118.3(6) . . ?
C23 N3 Cu1 123.6(5) . . ?
C27 N3 Cu1 119.8(5) . . ?
C27 N3 C23 116.4(7) . . ?
C29 N2 C28 116.1(7) . . ?
C4 C3 C2 117.2(6) . . ?
C4 C3 C6 121.5(7) . . ?
C2 C3 C6 121.2(6) . . ?
N4 C5 H5 118.7 . . ?
N4 C5 C4 122.6(7) . . ?
C4 C5 H5 118.7 . . ?
C3 C4 C5 119.7(7) . . ?
C3 C4 H4 120.1 . . ?
C5 C4 H4 120.1 . . ?
N6 C21 H21 117.9 . . ?
N6 C21 C22 124.2(7) . . ?
C22 C21 H21 117.9 . . ?
C3 C2 H2 120.2 . . ?
C1 C2 C3 119.5(7) . . ?
C1 C2 H2 120.2 . . ?
N6 C20 H20 118.6 . . ?
N6 C20 C19 122.9(7) . . ?
C19 C20 H20 118.6 . . ?
N5 C6 C3 116.4(7) . . ?
N5 C6 C10 122.4(6) . . ?
C10 C6 C3 121.2(6) . . ?
C16 C11 C9 121.9(6) . . ?
C16 C11 C12 116.1(7) . . ?
C12 C11 C9 122.0(7) . . ?
N1 C36 H36 117.6 . . ?
N1 C36 C37 124.7(7) . . ?
C37 C36 H36 117.6 . . ?
C9 C8 H8 119.6 . . ?
C7 C8 H8 119.6 . . ?
C7 C8 C9 120.9(6) . . ?
C37 C33 C29 119.6(7) . . ?
C34 C33 C37 117.9(7) . . ?
C34 C33 C29 122.5(7) . . ?
C6 C10 H10 119.7 . . ?
C6 C10 C9 120.6(7) . . ?
C9 C10 H10 119.7 . . ?
N4 C1 C2 123.8(8) . . ?
N4 C1 H1 118.1 . . ?
C2 C1 H1 118.1 . . ?
C19 C18 C7 122.8(6) . . ?
C22 C18 C7 122.4(7) . . ?
C22 C18 C19 114.8(7) . . ?
C8 C9 C11 122.2(6) . . ?
C8 C9 C10 116.1(7) . . ?
C10 C9 C11 121.6(7) . . ?
N1 C35 H35 118.5 . . ?
N1 C35 C34 122.9(7) . . ?
C34 C35 H35 118.5 . . ?
C39 C38 C31 121.4(6) . . ?
C39 C38 C43 117.0(7) . . ?
C43 C38 C31 121.6(7) . . ?
C36 C37 H37 120.9 . . ?
C33 C37 C36 118.1(7) . . ?
C33 C37 H37 120.9 . . ?
C33 C34 C35 119.8(7) . . ?
C33 C34 H34 120.1 . . ?
C35 C34 H34 120.1 . . ?
N5 C7 C8 121.8(6) . . ?
N5 C7 C18 115.7(7) . . ?
C8 C7 C18 122.5(6) . . ?
C24 C25 C28 122.0(6) . . ?
C24 C25 C26 117.4(7) . . ?
C26 C25 C28 120.6(7) . . ?
C20 C19 C18 121.2(7) . . ?
C20 C19 H19 119.4 . . ?
C18 C19 H19 119.4 . . ?
C21 C22 C18 120.9(7) . . ?
C21 C22 H22 119.5 . . ?
C18 C22 H22 119.5 . . ?
C11 C16 H16 118.9 . . ?
C15 C16 C11 122.1(7) . . ?
C15 C16 H16 118.9 . . ?
C31 C32 H32 119.7 . . ?
C28 C32 H32 119.7 . . ?
C28 C32 C31 120.6(7) . . ?
C31 C30 H30 120.1 . . ?
C29 C30 H30 120.1 . . ?
C29 C30 C31 119.8(7) . . ?
C38 C39 H39 119.0 . . ?
C38 C39 C40 121.9(7) . . ?
C40 C39 H39 119.0 . . ?
O1 C41 C42 115.5(7) . . ?
O1 C41 C40 125.8(8) . . ?
C40 C41 C42 118.7(8) . . ?
C32 C31 C38 121.8(7) . . ?
C32 C31 C30 116.3(8) . . ?
C30 C31 C38 121.8(7) . . ?
O2 C14 C13 115.7(7) . . ?
O2 C14 C15 125.4(7) . . ?
C15 C14 C13 119.0(8) . . ?
C56 C51 N7 119.9(9) . . ?
C52 C51 N7 123.0(9) . . ?
C52 C51 C56 117.1(9) . . ?
C14 C13 H13 119.9 . . ?
C12 C13 C14 120.3(7) . . ?
C12 C13 H13 119.9 . . ?
C25 C24 H24 120.4 . . ?
C25 C24 C23 119.1(7) . . ?
C23 C24 H24 120.4 . . ?
N3 C23 C24 124.0(8) . . ?
N3 C23 H23 118.0 . . ?
C24 C23 H23 118.0 . . ?
N3 C27 H27 117.9 . . ?
N3 C27 C26 124.2(7) . . ?
C26 C27 H27 117.9 . . ?
O2 C17 H17A 109.5 . . ?
O2 C17 H17B 109.5 . . ?
O2 C17 H17C 109.5 . . ?
H17A C17 H17B 109.5 . . ?
H17A C17 H17C 109.5 . . ?
H17B C17 H17C 109.5 . . ?
N2 C29 C33 115.9(7) . . ?
N2 C29 C30 124.1(6) . . ?
C30 C29 C33 120.0(7) . . ?
N2 C28 C25 115.9(7) . . ?
N2 C28 C32 123.1(7) . . ?
C32 C28 C25 121.0(6) . . ?
C41 C42 H42 119.9 . . ?
C43 C42 C41 120.1(7) . . ?
C43 C42 H42 119.9 . . ?
C56 C55 H55 119.5 . . ?
C54 C55 H55 119.5 . . ?
C54 C55 C56 121.0(9) . . ?
C38 C43 H43 119.2 . . ?
C42 C43 C38 121.7(7) . . ?
C42 C43 H43 119.2 . . ?
C51 N7 H7A 109.3 . . ?
C51 N7 H7B 109.0 . . ?
H7A N7 H7B 109.4 . . ?
C16 C15 C14 120.5(7) . . ?
C16 C15 H15 119.8 . . ?
C14 C15 H15 119.8 . . ?
C39 C40 H40 119.7 . . ?
C41 C40 C39 120.5(8) . . ?
C41 C40 H40 119.7 . . ?
C49 C50 H50 119.7 . . ?
C45 C50 H50 119.7 . . ?
C45 C50 C49 120.7(10) . . ?
C51 C56 H56 119.6 . . ?
C55 C56 C51 120.8(9) . . ?
C55 C56 H56 119.6 . . ?
C25 C26 H26 120.5 . . ?
C27 C26 C25 119.0(7) . . ?
C27 C26 H26 120.5 . . ?
C11 C12 H12 119.0 . . ?
C13 C12 C11 122.0(7) . . ?
C13 C12 H12 119.0 . . ?
C50 C49 H49 120.0 . . ?
C48 C49 C50 120.1(10) . . ?
C48 C49 H49 120.0 . . ?
C49 C48 C47 118.1(10) . . ?
C49 C48 N8 121.7(10) . . ?
N8 C48 C47 120.3(10) . . ?
C48 C47 H47 119.4 . . ?
C46 C47 C48 121.3(10) . . ?
C46 C47 H47 119.4 . . ?
C48 N8 H8A 109.0 . . ?
C48 N8 H8B 109.1 . . ?
H8A N8 H8B 109.4 . . ?
C52 C53 H53 119.7 . . ?
C52 C53 C54 120.6(10) . . ?
C54 C53 H53 119.7 . . ?
C51 C52 H52 119.1 . . ?
C53 C52 C51 121.7(10) . . ?
C53 C52 H52 119.1 . . ?
C50 C45 H45 120.6 . . ?
C46 C45 C50 118.8(10) . . ?
C46 C45 H45 120.6 . . ?
C55 C54 C53 118.7(10) . . ?
C55 C54 H54 120.7 . . ?
C53 C54 H54 120.7 . . ?
O1 C44 H44A 109.5 . . ?
O1 C44 H44B 109.5 . . ?
O1 C44 H44C 109.5 . . ?
H44A C44 H44B 109.5 . . ?
H44A C44 H44C 109.5 . . ?
H44B C44 H44C 109.5 . . ?
C47 C46 C45 121.1(10) . . ?
C47 C46 H46 119.5 . . ?
C45 C46 H46 119.5 . . ?

loop_
_geom_bond_atom_site_label_1
_geom_bond_atom_site_label_2
_geom_bond_distance
_geom_bond_site_symmetry_2
_geom_bond_publ_flag
I1 Cu1 2.6840(11) 2_666 ?
I1 Cu1 2.6850(11) . ?
I2 Cu2 2.6868(12) 2_445 ?
I2 Cu2 2.6442(11) . ?
Cu2 Cu2 2.6431(19) 2_445 ?
Cu2 N6 2.046(6) 1_434 ?
Cu2 N1 2.035(6) . ?
Cu1 Cu1 2.6140(19) 2_666 ?
Cu1 N4 2.037(6) . ?
Cu1 N3 2.030(6) . ?
O2 C14 1.367(10) . ?
O2 C17 1.426(10) . ?
N4 C5 1.341(10) . ?
N4 C1 1.342(10) . ?
N6 C21 1.340(10) . ?
N6 C20 1.358(9) . ?
O1 C41 1.363(10) . ?
O1 C44 1.417(11) . ?
N1 C36 1.325(10) . ?
N1 C35 1.343(9) . ?
N5 C6 1.345(9) . ?
N5 C7 1.355(9) . ?
N3 C23 1.334(9) . ?
N3 C27 1.321(11) . ?
N2 C29 1.341(10) . ?
N2 C28 1.357(9) . ?
C3 C4 1.387(10) . ?
C3 C2 1.392(10) . ?
C3 C6 1.484(9) . ?
C5 H5 0.9500 . ?
C5 C4 1.395(10) . ?
C4 H4 0.9500 . ?
C21 H21 0.9500 . ?
C21 C22 1.366(11) . ?
C2 H2 0.9500 . ?
C2 C1 1.374(10) . ?
C20 H20 0.9500 . ?
C20 C19 1.370(11) . ?
C6 C10 1.378(11) . ?
C11 C9 1.485(11) . ?
C11 C16 1.389(11) . ?
C11 C12 1.412(10) . ?
C36 H36 0.9500 . ?
C36 C37 1.398(10) . ?
C8 H8 0.9500 . ?
C8 C9 1.399(10) . ?
C8 C7 1.380(10) . ?
C33 C37 1.384(10) . ?
C33 C34 1.378(11) . ?
C33 C29 1.509(10) . ?
C10 H10 0.9500 . ?
C10 C9 1.401(10) . ?
C1 H1 0.9500 . ?
C18 C7 1.470(10) . ?
C18 C19 1.404(11) . ?
C18 C22 1.392(10) . ?
C35 H35 0.9500 . ?
C35 C34 1.393(10) . ?
C38 C39 1.388(10) . ?
C38 C31 1.475(11) . ?
C38 C43 1.399(10) . ?
C37 H37 0.9500 . ?
C34 H34 0.9500 . ?
C25 C24 1.381(12) . ?
C25 C28 1.500(10) . ?
C25 C26 1.389(10) . ?
C19 H19 0.9500 . ?
C22 H22 0.9500 . ?
C16 H16 0.9500 . ?
C16 C15 1.378(11) . ?
C32 H32 0.9500 . ?
C32 C31 1.391(11) . ?
C32 C28 1.381(11) . ?
C30 H30 0.9500 . ?
C30 C31 1.400(10) . ?
C30 C29 1.380(11) . ?
C39 H39 0.9500 . ?
C39 C40 1.390(12) . ?
C41 C42 1.399(11) . ?
C41 C40 1.379(11) . ?
C14 C13 1.384(12) . ?
C14 C15 1.383(10) . ?
C51 N7 1.403(12) . ?
C51 C56 1.402(12) . ?
C51 C52 1.391(14) . ?
C13 H13 0.9500 . ?
C13 C12 1.371(12) . ?
C24 H24 0.9500 . ?
C24 C23 1.384(11) . ?
C23 H23 0.9500 . ?
C27 H27 0.9500 . ?
C27 C26 1.385(11) . ?
C17 H17A 0.9800 . ?
C17 H17B 0.9800 . ?
C17 H17C 0.9800 . ?
C42 H42 0.9500 . ?
C42 C43 1.388(12) . ?
C55 H55 0.9500 . ?
C55 C56 1.386(13) . ?
C55 C54 1.367(14) . ?
C43 H43 0.9500 . ?
N7 H7A 0.8601 . ?
N7 H7B 0.8604 . ?
C15 H15 0.9500 . ?
C40 H40 0.9500 . ?
C50 H50 0.9500 . ?
C50 C49 1.394(14) . ?
C50 C45 1.381(14) . ?
C56 H56 0.9500 . ?
C26 H26 0.9500 . ?
C12 H12 0.9500 . ?
C49 H49 0.9500 . ?
C49 C48 1.374(13) . ?
C48 C47 1.400(14) . ?
C48 N8 1.385(13) . ?
C47 H47 0.9500 . ?
C47 C46 1.355(15) . ?
N8 H8A 0.8607 . ?
N8 H8B 0.8602 . ?
C53 H53 0.9500 . ?
C53 C52 1.367(15) . ?
C53 C54 1.393(15) . ?
C52 H52 0.9500 . ?
C45 H45 0.9500 . ?
C45 C46 1.367(14) . ?
C54 H54 0.9500 . ?
C44 H44A 0.9800 . ?
C44 H44B 0.9800 . ?
C44 H44C 0.9800 . ?
C46 H46 0.9500 . ?

loop_
_twin_individual_id
_twin_individual_mass_fraction_refined
1 0.5485(13)
2 0.4515(13)
